data_7064137
loop_
_publ_author_name
'Zhao, Yi-Ming'
'Chen, Duyong'
'Yi, Cheng'
'Zhou, Ren-He'
'Fu, Ming-Yang'
'Li, Jing'
'Zhang, Liyan'
'Cai, Rui'
'Meng, Yin-Shan'
'Liu, Tao'

_publ_section_title
;
 Construction of SCO-fluorescence bifunctional cobalt(II) complexes with
 anthracene-decorated terpy ligands
;
_journal_name_full 'New Journal of Chemistry'
_journal_paper_doi 10.1039/D5NJ03386A
_journal_year 2025
_chemical_formula_moiety 'C62 H46 Co N6, C4 H10 O, 2(B F4), 0.8(C H4 O), H2 O'
_chemical_formula_sum 'C66.8 H61.2 B2 Co F8 N6 O2.8'
_chemical_formula_weight 1225.36
_space_group_crystal_system monoclinic
_space_group_IT_number 14
_space_group_name_Hall '-P 2ybc'
_space_group_name_H-M_alt 'P 1 21/c 1'
_atom_sites_solution_hydrogens mixed
_atom_sites_solution_primary dual
_audit_creation_date 2025-11-12
_audit_creation_method
;
Olex2 1.5
(compiled 2025.07.13 svn.rb7424aed for OlexSys, GUI svn.r7314)
;
_audit_update_record
;
2025-11-12 deposited with the CCDC.	2025-11-18 downloaded from the CCDC.
;
_cell_angle_alpha 90
_cell_angle_beta 107.302(12)
_cell_angle_gamma 90
_cell_formula_units_Z 4
_cell_length_a 13.022(7)
_cell_length_b 24.317(13)
_cell_length_c 20.685(11)
_cell_measurement_reflns_used 9991
_cell_measurement_temperature 270.0
_cell_measurement_theta_max 20.02
_cell_measurement_theta_min 2.22
_cell_volume 6254(6)
_computing_cell_refinement 'SAINT V8.40A (Bruker, 2019)'
_computing_data_reduction 'SAINT V8.40A (Bruker, 2019)'
_computing_molecular_graphics 'Olex2 1.5 (Dolomanov et al., 2009)'
_computing_publication_material 'Olex2 1.5 (Dolomanov et al., 2009)'
_computing_structure_refinement 'SHELXL 2018/3 (Sheldrick, 2015)'
_computing_structure_solution 'SHELXT 2014/5 (Sheldrick, 2014)'
_diffrn_ambient_temperature 270.0
_diffrn_measured_fraction_theta_full 0.998
_diffrn_measured_fraction_theta_max 0.998
_diffrn_measurement_device_type 'CCD area detector'
_diffrn_measurement_method 'phi and omega scans'
_diffrn_radiation_monochromator graphite
_diffrn_radiation_type MoK\a
_diffrn_radiation_wavelength 0.71073
_diffrn_reflns_av_R_equivalents 0.0874
_diffrn_reflns_av_unetI/netI 0.0608
_diffrn_reflns_Laue_measured_fraction_full 0.998
_diffrn_reflns_Laue_measured_fraction_max 0.998
_diffrn_reflns_limit_h_max 14
_diffrn_reflns_limit_h_min -14
_diffrn_reflns_limit_k_max 27
_diffrn_reflns_limit_k_min -27
_diffrn_reflns_limit_l_max 21
_diffrn_reflns_limit_l_min -22
_diffrn_reflns_number 78482
_diffrn_reflns_point_group_measured_fraction_full 0.998
_diffrn_reflns_point_group_measured_fraction_max 0.998
_diffrn_reflns_theta_full 23.256
_diffrn_reflns_theta_max 23.256
_diffrn_reflns_theta_min 1.638
_diffrn_source_current 1.4
_diffrn_source_power 0.07
_diffrn_source_voltage 50.0
_exptl_absorpt_coefficient_mu 0.349
_exptl_absorpt_correction_T_max 0.7452
_exptl_absorpt_correction_T_min 0.5887
_exptl_absorpt_correction_type none
_exptl_absorpt_process_details
;
SADABS-2016/2 (Bruker,2016/2) was used for absorption correction.
wR2(int) was 0.1965 before and 0.0692 after correction.
The Ratio of minimum to maximum transmission is 0.7900.
The \l/2 correction factor is Not present.
;
_exptl_crystal_colour 'clear light red'
_exptl_crystal_colour_lustre clear
_exptl_crystal_colour_modifier light
_exptl_crystal_colour_primary red
_exptl_crystal_density_diffrn 1.301
_exptl_crystal_description plate
_exptl_crystal_F_000 2542
_exptl_crystal_size_max 0.1
_exptl_crystal_size_mid 0.1
_exptl_crystal_size_min 0.02
_refine_diff_density_max 0.345
_refine_diff_density_min -0.253
_refine_diff_density_rms 0.047
_refine_ls_extinction_method none
_refine_ls_goodness_of_fit_ref 1.037
_refine_ls_hydrogen_treatment mixed
_refine_ls_matrix_type full
_refine_ls_number_parameters 1116
_refine_ls_number_reflns 8972
_refine_ls_number_restraints 863
_refine_ls_restrained_S_all 1.039
_refine_ls_R_factor_all 0.1004
_refine_ls_R_factor_gt 0.0530
_refine_ls_shift/su_max 0.001
_refine_ls_shift/su_mean 0.000
_refine_ls_structure_factor_coef Fsqd
_refine_ls_weighting_details 'w=1/[\s^2^(Fo^2^)+(0.0645P)^2^+4.0472P] where P=(Fo^2^+2Fc^2^)/3'
_refine_ls_weighting_scheme calc
_refine_ls_wR_factor_gt 0.1237
_refine_ls_wR_factor_ref 0.1489
_reflns_Friedel_coverage 0.000
_reflns_number_gt 5696
_reflns_number_total 8972
_reflns_threshold_expression 'I > 2\s(I)'
_cod_data_source_file d5nj03386a2.cif
_cod_data_source_block 1_CCDC2
_cod_original_formula_sum 'C66.80 H61.20 B2 Co F8 N6 O2.80'
_cod_database_code 7064137
_shelx_shelxl_version_number 2018/3
_shelx_space_group_comment
;
The symmetry employed for this shelxl refinement is uniquely defined
by the following loop, which should always be used as a source of
symmetry information in preference to the above space-group names.
They are only intended as comments.
;
_shelx_estimated_absorpt_t_max 0.993
_shelx_estimated_absorpt_t_min 0.966
_olex2_refinement_description
;
1. Fixed Uiso
 At 1.2 times of:
  All C(H) groups, All C(H,H) groups
 At 1.5 times of:
  All C(H,H,H) groups, All O(H) groups, All O(H,H) groups
2. Restrained distances
 C1-O5
 1.4 with sigma of 0.002
 C3B-C2B
 1.42 with sigma of 0.02
 O6-C7
 1.4 with sigma of 0.01
 F12-B3 = F10-B3
 1.3 with sigma of 0.002
 F9-B3 = F11-B3
 1.3 with sigma of 0.002
 F9-B3 = B3-F11
 1.3 with sigma of 0.02
 F9-B3 = B3-F10
 1.3 with sigma of 0.02
 F9-B3 = B3-F12
 1.3 with sigma of 0.02
 F10-B3 = B3-F11
 1.3 with sigma of 0.02
 F11-B3 = B3-F12
 1.3 with sigma of 0.02
 F11-B3 = B3-F9
 1.3 with sigma of 0.02
 F12-B3 = B3-F9
 1.3 with sigma of 0.02
 B4-F13 = B4-F14 = B4-F15 = B4-F16
 1.42 with sigma of 0.02
 F9-F11
 2.123 with sigma of 0.04
 F9-F10
 2.123 with sigma of 0.04
 F9-F12
 2.252 with sigma of 0.04
 F10-F11
 1.838 with sigma of 0.04
 F11-F12
 1.838 with sigma of 0.04
 F11-F9
 1.838 with sigma of 0.04
 F12-F9
 2.511 with sigma of 0.04
 C3B-C2B \\sim C3A-C2A
 with sigma of 0.02
 O1-C3B \\sim O1-C3A
 with sigma of 0.02
 B4-F13 \\sim B4-F14 \\sim B4-F15 \\sim B4-F16
 with sigma of 0.02
 F13-F14 \\sim F14-F15 \\sim F15-F16 \\sim F16-F13 \\sim F14-F16 \\sim F13-F15
 with sigma of 0.04
 F5B-B2B \\sim F5A-B2A \\sim F8B-B2B \\sim F8A-B2A \\sim F7B-B2B \\sim F7A-B2A
\\sim F6B-B2B \\sim F6A-B2A
 with sigma of 0.02
3. Uiso/Uaniso restraints and constraints
C3B \\sim C2B \\sim C3A \\sim C2A: within 2A with sigma of 0.01 and sigma for
terminal atoms of 0.02 within 2A
C7 \\sim O6: within 2A with sigma of 0.01 and sigma for terminal atoms of 0.02
within 2A
B4 \\sim F13 \\sim F14 \\sim F15 \\sim F16: within 2A with sigma of 0.04 and
sigma for terminal atoms of 0.08 within 2A
F12 \\sim F14 \\sim F9 \\sim F11 \\sim F13 \\sim F10 \\sim F15 \\sim F16:
within 2A with sigma of 0.01 and sigma for terminal atoms of 0.02 within 2A
C36B \\sim C23B \\sim C24B \\sim C35B \\sim C29B \\sim C31B \\sim C25B \\sim
C30B \\sim C34B \\sim C28B \\sim C27B \\sim C26B \\sim C33B \\sim C32B \\sim
C36A \\sim C23A \\sim C24A \\sim C35A \\sim C29A \\sim C31A \\sim C25A \\sim
C30A \\sim C34A \\sim C28A \\sim C27A \\sim C26A \\sim C33A \\sim C32A: within
2A with sigma of 0.01 and sigma for terminal atoms of 0.02 within 2A
F5B \\sim F5A \\sim F7B \\sim F7A \\sim F8B \\sim F8A \\sim F6B \\sim F6A:
within 2A with sigma of 0.01 and sigma for terminal atoms of 0.02 within 2A
B2B \\sim B2A: within 2A with sigma of 0.01 and sigma for terminal atoms of
0.02 within 2A
Uanis(C1) \\sim Ueq, Uanis(O3) \\sim Ueq, Uanis(O2) \\sim Ueq, Uanis(O5) \\sim
Ueq, Uanis(C3B) \\sim Ueq: with sigma of 0.01 and sigma for terminal atoms of
0.02
Uanis(O6) \\sim Ueq: with sigma of 0.005 and sigma for terminal atoms of 0.01
Uanis(O6) \\sim Ueq, Uanis(C7) \\sim Ueq: with sigma of 0.01 and sigma for
terminal atoms of 0.02
Uanis(C59) \\sim Ueq, Uanis(C58) \\sim Ueq: with sigma of 0.01 and sigma for
terminal atoms of 0.02
Uanis(B3) \\sim Ueq, Uanis(B4) \\sim Ueq: with sigma of 0.01 and sigma for
terminal atoms of 0.02
Uanis(C23B) \\sim Ueq: with sigma of 0.01 and sigma for terminal atoms of 0.02
Uanis(B2A) \\sim Ueq, Uanis(B2B) \\sim Ueq: with sigma of 0.01 and sigma for
terminal atoms of 0.02
4. Rigid body (RIGU) restrains
 B4, F13, F14, F15, F16
 with sigma for 1-2 distances of 0.004 and sigma for 1-3 distances of 0.004
5. Others
 Sof(C36B)=Sof(C23B)=Sof(C24B)=Sof(C35B)=Sof(H35B)=Sof(C29B)=Sof(C31B)=
 Sof(C25B)=Sof(H25B)=Sof(C30B)=Sof(H30B)=Sof(C34B)=Sof(H34B)=Sof(C28B)=
 Sof(H28B)=Sof(C27B)=Sof(H27B)=Sof(C26B)=Sof(H26B)=Sof(C33B)=Sof(H33B)=
 Sof(C32B)=Sof(H32B)=1-FVAR(1)
 Sof(C36A)=Sof(C23A)=Sof(C24A)=Sof(C35A)=Sof(H35A)=Sof(C29A)=Sof(C31A)=
 Sof(C25A)=Sof(H25A)=Sof(C30A)=Sof(H30A)=Sof(C34A)=Sof(H34A)=Sof(C28A)=
 Sof(H28A)=Sof(C27A)=Sof(H27A)=Sof(C26A)=Sof(H26A)=Sof(C33A)=Sof(H33A)=
 Sof(C32A)=Sof(H32A)=FVAR(1)
 Sof(C3B)=Sof(H3BA)=Sof(H3BB)=Sof(C2B)=Sof(H2BA)=Sof(H2BB)=Sof(H2BC)=1-FVAR(2)
 Sof(C3A)=Sof(H3AA)=Sof(H3AB)=Sof(C2A)=Sof(H2AA)=Sof(H2AB)=Sof(H2AC)=FVAR(2)
 Fixed Sof: F12(0.25) F11(0.25) F9(0.25) F10(0.25) B3(0.25) F5B(0.25)
 F7B(0.25) F6B(0.25) B2B(0.25) F8B(0.25) O5(0.5) H5(0.5) C1(0.5) H1A(0.5)
 H1B(0.5) H1C(0.5) O2(0.4) H2A(0.4) H2B(0.4) B4(0.25) F13(0.25) F14(0.25)
 F15(0.25) F16(0.25) O4(0.35) H4C(0.35) H4D(0.35) O3(0.25) H3A(0.25) H3B(0.25)
 B2A(0.25) F5A(0.25) F7A(0.25) F6A(0.25) F8A(0.25) O6(0.3) H6(0.3) C7(0.3)
 H7A(0.3) H7B(0.3) H7C(0.3)
6.a Riding coordinates:
 C3B(H3BA,H3BB), O5(H5), O2(H2A,H2B), O4(H4C,H4D), O3(H3A,H3B), C2A(H2AA,H2AB,
 H2AC), O6(H6), C7(H7A,H7B,H7C)
6.b Secondary CH2 refined with riding coordinates:
 C4(H4A,H4B), C3A(H3AA,H3AB)
6.c Aromatic/amide H refined with riding coordinates:
 C46(H46), C18(H18), C44(H44), C49(H49), C53(H53), C3(H3), C41(H41), C2(H2),
 C10(H10), C37(H37), C61(H61), C22(H22), C52(H52), C21(H21), C66(H66), C65(H65),
  C38(H38), C35B(H35B), C63(H63), C59(H59), C56(H56), C64(H64), C58(H58),
 C25B(H25B), C57(H57), C30B(H30B), C34B(H34B), C28B(H28B), C27B(H27B),
 C26B(H26B), C33B(H33B), C32B(H32B), C35A(H35A), C25A(H25A), C30A(H30A),
 C34A(H34A), C28A(H28A), C27A(H27A), C26A(H26A), C33A(H33A), C32A(H32A)
6.d Idealised Me refined as rotating group:
 C9(H9A,H9B,H9C), C20(H20A,H20B,H20C), C51(H51A,H51B,H51C), C40(H40A,H40B,
 H40C), C5(H5A,H5B,H5C), C2B(H2BA,H2BB,H2BC), C1(H1A,H1B,H1C)
;
_olex2_submission_special_instructions 'No special instructions were received'

loop_
_space_group_symop_operation_xyz
'x, y, z'
'-x, y+1/2, -z+1/2'
'-x, -y, -z'
'x, -y-1/2, z-1/2'

loop_
_atom_site_label
_atom_site_type_symbol
_atom_site_fract_x
_atom_site_fract_y
_atom_site_fract_z
_atom_site_U_iso_or_equiv
_atom_site_adp_type
_atom_site_occupancy
_atom_site_site_symmetry_order
_atom_site_calc_flag
_atom_site_refinement_flags_posn
_atom_site_refinement_flags_adp
_atom_site_refinement_flags_occupancy
_atom_site_disorder_assembly
_atom_site_disorder_group
Co1 Co 0.31652(4) 0.45104(2) 0.24902(3) 0.04435(18) Uani 1 1 d . . . . .
N1 N 0.1889(2) 0.49893(12) 0.22988(15) 0.0438(7) Uani 1 1 d . . . . .
N6 N 0.2833(2) 0.39163(12) 0.17321(15) 0.0469(8) Uani 1 1 d . . . . .
N2 N 0.4525(2) 0.41064(11) 0.27143(14) 0.0422(7) Uani 1 1 d . . . . .
N5 N 0.4083(2) 0.49392(12) 0.33459(15) 0.0512(8) Uani 1 1 d . . . . .
N3 N 0.2220(2) 0.41146(12) 0.30236(15) 0.0491(8) Uani 1 1 d . . . . .
N4 N 0.3468(3) 0.50873(13) 0.17959(16) 0.0559(9) Uani 1 1 d . . . . .
C47 C 0.4641(3) 0.36847(14) 0.23222(18) 0.0437(9) Uani 1 1 d . . . . .
C48 C 0.3644(3) 0.35538(15) 0.17755(18) 0.0445(9) Uani 1 1 d . . . . .
C12 C 0.1155(3) 0.49096(14) 0.26332(19) 0.0462(9) Uani 1 1 d . . . . .
C16 C 0.1805(3) 0.54275(15) 0.18861(18) 0.0449(9) Uani 1 1 d . . . . .
C17 C 0.2671(3) 0.54587(15) 0.15568(19) 0.0465(9) Uani 1 1 d . . . . .
C11 C 0.1370(3) 0.44142(14) 0.30717(18) 0.0452(9) Uani 1 1 d . . . . .
C46 C 0.5635(3) 0.34447(15) 0.2405(2) 0.0511(10) Uani 1 1 d . . . . .
H46 H 0.570180 0.315033 0.213323 0.061 Uiso 1 1 calc R U . . .
C42 C 0.5114(3) 0.47579(15) 0.35945(19) 0.0482(10) Uani 1 1 d . . . . .
C45 C 0.6532(3) 0.36455(15) 0.2895(2) 0.0514(10) Uani 1 1 d . . . . .
C62 C 0.9045(3) 0.27368(18) 0.3281(3) 0.0682(13) Uani 1 1 d . . . . .
C43 C 0.5377(3) 0.42893(15) 0.32131(19) 0.0454(9) Uani 1 1 d . . . . .
C18 C 0.2675(3) 0.58195(16) 0.1047(2) 0.0541(10) Uani 1 1 d . . . . .
H18 H 0.211465 0.606979 0.089671 0.065 Uiso 1 1 calc R U . . .
C44 C 0.6395(3) 0.40675(15) 0.3313(2) 0.0534(10) Uani 1 1 d . . . . .
H44 H 0.697878 0.420069 0.365574 0.064 Uiso 1 1 calc R U . . .
C49 C 0.3545(3) 0.31216(16) 0.1331(2) 0.0551(11) Uani 1 1 d . . . . .
H49 H 0.411196 0.287605 0.138410 0.066 Uiso 1 1 calc R U . . .
C8 C 0.1057(3) 0.38074(16) 0.3910(2) 0.0538(10) Uani 1 1 d . . . . .
C19 C 0.3504(3) 0.58165(17) 0.0751(2) 0.0599(11) Uani 1 1 d . . . . .
C53 C 0.1938(3) 0.38511(18) 0.1216(2) 0.0566(11) Uani 1 1 d . . . . .
H53 H 0.137734 0.409971 0.116812 0.068 Uiso 1 1 calc R U . . .
C13 C 0.0317(3) 0.52751(17) 0.2567(2) 0.0553(11) Uani 1 1 d . . . . .
C54 C 0.7607(3) 0.34205(16) 0.2911(2) 0.0554(11) Uani 1 1 d . . . . .
C67 C 0.8080(3) 0.29938(17) 0.3350(2) 0.0591(11) Uani 1 1 d . . . . .
C3 C 0.1885(3) 0.34888(16) 0.3832(2) 0.0573(11) Uani 1 1 d . . . . .
H3 H 0.206503 0.316247 0.407355 0.069 Uiso 1 1 calc R U . . .
C41 C 0.5827(3) 0.49979(17) 0.4150(2) 0.0590(11) Uani 1 1 d . . . . .
H41 H 0.652511 0.486316 0.431242 0.071 Uiso 1 1 calc R U . . .
C50 C 0.2609(4) 0.30508(18) 0.0805(2) 0.0607(12) Uani 1 1 d . . . . .
C2 C 0.2447(3) 0.36504(16) 0.3399(2) 0.0573(11) Uani 1 1 d . . . . .
H2 H 0.301067 0.343026 0.336139 0.069 Uiso 1 1 calc R U . . .
C10 C 0.0789(3) 0.42745(16) 0.35072(19) 0.0523(10) Uani 1 1 d . . . . .
H10 H 0.021602 0.449355 0.353109 0.063 Uiso 1 1 calc R U . . .
C15 C 0.0986(3) 0.58053(17) 0.1807(2) 0.0554(11) Uani 1 1 d . . . . .
C37 C 0.3787(3) 0.53603(17) 0.3665(2) 0.0664(12) Uani 1 1 d . . . . .
H37 H 0.308053 0.548389 0.350471 0.080 Uiso 1 1 calc R U . . .
C61 C 0.9476(3) 0.2930(2) 0.2788(3) 0.0759(15) Uani 1 1 d . . . . .
H61 H 1.008520 0.275678 0.273758 0.091 Uiso 1 1 calc R U . . .
C36B C -0.159(2) 0.6103(9) 0.1429(10) 0.068(3) Uani 0.525(12) 1 d . U P A 2
C60 C 0.9046(3) 0.3367(2) 0.2366(3) 0.0712(13) Uani 1 1 d . . . . .
C55 C 0.8091(3) 0.36228(18) 0.2435(2) 0.0619(12) Uani 1 1 d . . . . .
C22 C 0.4277(4) 0.50909(19) 0.1520(2) 0.0731(13) Uani 1 1 d . . . . .
H22 H 0.483504 0.484081 0.167958 0.088 Uiso 1 1 calc R U . . .
C52 C 0.1809(3) 0.3433(2) 0.0752(2) 0.0666(12) Uani 1 1 d . . . . .
H52 H 0.117349 0.340866 0.039719 0.080 Uiso 1 1 calc R U . . .
C23B C -0.070(3) 0.6136(18) 0.2043(17) 0.067(3) Uani 0.525(12) 1 d . U P A 2
C21 C 0.4323(4) 0.54468(19) 0.1010(2) 0.0721(13) Uani 1 1 d . . . . .
H21 H 0.491003 0.543682 0.084118 0.087 Uiso 1 1 calc R U . . .
C24B C -0.0682(17) 0.6511(10) 0.2529(10) 0.074(3) Uani 0.525(12) 1 d . U P A 2
O1 O 0.5899(4) 0.21697(18) 0.1860(2) 0.1353(15) Uani 1 1 d D . . . .
C66 C 0.7654(4) 0.28027(18) 0.3862(2) 0.0706(13) Uani 1 1 d . . . . .
H66 H 0.702332 0.295713 0.390397 0.085 Uiso 1 1 calc R U . . .
C65 C 0.8151(4) 0.2396(2) 0.4295(3) 0.0856(15) Uani 1 1 d . . . . .
H65 H 0.787174 0.228100 0.463778 0.103 Uiso 1 1 calc R U . . .
C9 C 0.0485(4) 0.36751(18) 0.4425(2) 0.0721(13) Uani 1 1 d . . . . .
H9A H 0.056749 0.329111 0.453592 0.108 Uiso 1 1 calc R U . . .
H9B H -0.026573 0.376029 0.424083 0.108 Uiso 1 1 calc R U . . .
H9C H 0.078728 0.388952 0.482619 0.108 Uiso 1 1 calc R U . . .
C38 C 0.4466(4) 0.56201(18) 0.4214(2) 0.0722(13) Uani 1 1 d . . . . .
H38 H 0.422124 0.591572 0.441232 0.087 Uiso 1 1 calc R U . . .
C39 C 0.5509(4) 0.54433(18) 0.4471(2) 0.0662(12) Uani 1 1 d . . . . .
C35B C -0.165(2) 0.5692(7) 0.0919(12) 0.073(3) Uani 0.525(12) 1 d . U P A 2
H35B H -0.108210 0.544723 0.097414 0.087 Uiso 0.525(12) 1 calc R U P A 2
C63 C 0.9518(4) 0.2310(2) 0.3738(3) 0.0831(16) Uani 1 1 d . . . . .
H63 H 1.013546 0.213930 0.369900 0.100 Uiso 1 1 calc R U . . .
C59 C 0.9515(4) 0.3576(3) 0.1874(3) 0.0866(16) Uani 1 1 d . U . . .
H59 H 1.012539 0.340593 0.182177 0.104 Uiso 1 1 calc R U . . .
C20 C 0.3507(4) 0.6204(2) 0.0181(2) 0.0854(15) Uani 1 1 d . . . . .
H20A H 0.277981 0.627787 -0.008508 0.128 Uiso 1 1 calc R U . . .
H20B H 0.389043 0.603868 -0.010003 0.128 Uiso 1 1 calc R U . . .
H20C H 0.385210 0.654218 0.036555 0.128 Uiso 1 1 calc R U . . .
C29B C -0.1599(13) 0.6895(6) 0.2424(8) 0.074(2) Uani 0.525(12) 1 d . U P A 2
C56 C 0.7679(4) 0.4080(2) 0.2007(3) 0.0753(13) Uani 1 1 d . . . . .
H56 H 0.705989 0.425526 0.203805 0.090 Uiso 1 1 calc R U . . .
C64 C 0.9102(4) 0.2147(2) 0.4222(3) 0.0888(17) Uani 1 1 d . . . . .
H64 H 0.943690 0.186696 0.451563 0.107 Uiso 1 1 calc R U . . .
C51 C 0.2476(4) 0.2577(2) 0.0312(2) 0.0991(18) Uani 1 1 d . . . . .
H51A H 0.310513 0.254963 0.016238 0.149 Uiso 1 1 calc R U . . .
H51B H 0.185701 0.264110 -0.007137 0.149 Uiso 1 1 calc R U . . .
H51C H 0.238179 0.224141 0.053098 0.149 Uiso 1 1 calc R U . . .
C31B C -0.2471(14) 0.6458(6) 0.1344(8) 0.073(3) Uani 0.525(12) 1 d . U P A 2
C58 C 0.9099(5) 0.4013(3) 0.1483(3) 0.1020(18) Uani 1 1 d . U . . .
H58 H 0.942060 0.414563 0.116824 0.122 Uiso 1 1 calc R U . . .
C25B C 0.0159(15) 0.6566(7) 0.3122(10) 0.082(3) Uani 0.525(12) 1 d . U P A 2
H25B H 0.075534 0.633837 0.318874 0.098 Uiso 0.525(12) 1 calc R U P A 2
C57 C 0.8167(4) 0.4265(2) 0.1559(3) 0.0936(16) Uani 1 1 d . . . . .
H57 H 0.787956 0.456768 0.129132 0.112 Uiso 1 1 calc R U . . .
C30B C -0.2436(12) 0.6842(6) 0.1832(8) 0.073(3) Uani 0.525(12) 1 d . U P A 2
H30B H -0.301321 0.708385 0.176140 0.088 Uiso 0.525(12) 1 calc R U P A 2
C40 C 0.6290(4) 0.5723(2) 0.5068(2) 0.0907(16) Uani 1 1 d . . . . .
H40A H 0.684191 0.546748 0.529468 0.136 Uiso 1 1 calc R U . . .
H40B H 0.591465 0.584638 0.537666 0.136 Uiso 1 1 calc R U . . .
H40C H 0.660945 0.603216 0.491323 0.136 Uiso 1 1 calc R U . . .
C34B C -0.2525(15) 0.5652(6) 0.0353(10) 0.082(3) Uani 0.525(12) 1 d . U P A 2
H34B H -0.255299 0.538603 0.002579 0.098 Uiso 0.525(12) 1 calc R U P A 2
C28B C -0.1575(12) 0.7266(6) 0.2941(8) 0.085(3) Uani 0.525(12) 1 d . U P A 2
H28B H -0.213814 0.751357 0.289172 0.102 Uiso 0.525(12) 1 calc R U P A 2
C27B C -0.0730(13) 0.7268(7) 0.3520(9) 0.089(3) Uani 0.525(12) 1 d . U P A 2
H27B H -0.075981 0.750529 0.386693 0.107 Uiso 0.525(12) 1 calc R U P A 2
C26B C 0.0149(12) 0.6945(6) 0.3619(9) 0.093(3) Uani 0.525(12) 1 d . U P A 2
H26B H 0.072922 0.697724 0.400891 0.112 Uiso 0.525(12) 1 calc R U P A 2
C3B C 0.544(3) 0.1715(12) 0.2172(19) 0.155(6) Uani 0.290(13) 1 d D U P B 2
H3BA H 0.583384 0.140328 0.207000 0.186 Uiso 0.290(13) 1 d R U P B 2
H3BB H 0.578608 0.178570 0.264875 0.186 Uiso 0.290(13) 1 d R U P B 2
C5 C 0.6687(9) 0.2597(4) 0.1085(4) 0.212(5) Uani 1 1 d . . . . .
H5A H 0.711640 0.252052 0.079029 0.318 Uiso 1 1 calc R U . . .
H5B H 0.692127 0.293506 0.132222 0.318 Uiso 1 1 calc R U . . .
H5C H 0.594574 0.262830 0.082252 0.318 Uiso 1 1 calc R U . . .
C4 C 0.6805(7) 0.2155(4) 0.1567(5) 0.179(4) Uani 1 1 d . . . . .
H4A H 0.748034 0.219400 0.192370 0.215 Uiso 1 1 calc R U . . .
H4B H 0.681225 0.180481 0.134369 0.215 Uiso 1 1 calc R U . . .
F12 F 0.8455(18) 0.4259(7) 0.4819(12) 0.135(6) Uani 0.25 1 d D U P C 1
F11 F 0.9799(15) 0.4711(10) 0.5476(14) 0.167(7) Uani 0.25 1 d D U P C 1
F9 F 0.8530(18) 0.5205(6) 0.4938(10) 0.149(7) Uani 0.25 1 d D U P C 1
C2B C 0.448(2) 0.1451(13) 0.2201(16) 0.168(8) Uani 0.290(13) 1 d D U P B 2
H2BA H 0.411073 0.129857 0.176507 0.252 Uiso 0.290(13) 1 calc R U P B 2
H2BB H 0.402201 0.171453 0.232501 0.252 Uiso 0.290(13) 1 calc R U P B 2
H2BC H 0.465377 0.116167 0.253153 0.252 Uiso 0.290(13) 1 calc R U P B 2
C33B C -0.3382(13) 0.6027(6) 0.0281(8) 0.086(3) Uani 0.525(12) 1 d . U P A 2
H33B H -0.397846 0.599668 -0.009913 0.103 Uiso 0.525(12) 1 calc R U P A 2
C32B C -0.3380(12) 0.6432(6) 0.0744(8) 0.080(3) Uani 0.525(12) 1 d . U P A 2
H32B H -0.394588 0.668083 0.067193 0.096 Uiso 0.525(12) 1 calc R U P A 2
F10 F 0.8312(19) 0.4455(8) 0.5553(12) 0.170(6) Uani 0.25 1 d D U P C 1
B3 B 0.8774(14) 0.4707(6) 0.5161(10) 0.111(12) Uani 0.25 1 d D U P C 1
F5B F 0.034(5) 0.4899(16) 0.0679(18) 0.085(7) Uani 0.25 1 d D U P D -2
F7B F -0.010(5) 0.4232(15) -0.007(2) 0.081(6) Uani 0.25 1 d D U P D -2
F6B F -0.114(2) 0.4820(9) 0.0186(11) 0.114(6) Uani 0.25 1 d D U P D -2
B2B B -0.020(2) 0.4786(18) 0.001(2) 0.098(8) Uani 0.25 1 d D U P D -2
F8B F -0.034(5) 0.501(2) -0.062(3) 0.100(7) Uani 0.25 1 d D U P D -2
O5 O 0.2408(10) 0.0362(6) 0.2029(7) 0.143(4) Uani 0.5 1 d D U P E 1
H5 H 0.271674 0.060405 0.188251 0.214 Uiso 0.5 1 d R U P E 1
C1 C 0.1530(12) 0.0201(8) 0.1486(8) 0.153(6) Uani 0.5 1 d D U P E 1
H1A H 0.168846 0.026632 0.106826 0.230 Uiso 0.5 1 calc R U P E 1
H1B H 0.090718 0.041036 0.149222 0.230 Uiso 0.5 1 calc R U P E 1
H1C H 0.139092 -0.018301 0.152575 0.230 Uiso 0.5 1 calc R U P E 1
O2 O 0.3151(10) 0.1213(5) 0.1436(6) 0.151(4) Uani 0.4 1 d . U P F 1
H2A H 0.295084 0.150444 0.159110 0.227 Uiso 0.4 1 d R U P F 1
H2B H 0.299043 0.123572 0.100709 0.227 Uiso 0.4 1 d R U P F 1
C14 C 0.0227(3) 0.57298(16) 0.2147(2) 0.0548(10) Uani 1 1 d . . . . .
H15 H 0.093(3) 0.6097(14) 0.1533(17) 0.047(11) Uiso 1 1 d . . . . .
H13 H -0.020(3) 0.5214(15) 0.2782(18) 0.060(12) Uiso 1 1 d . . . . .
B4 B 0.8816(14) 0.4534(7) 0.5307(9) 0.093(6) Uani 0.25 1 d D U P G 2
F13 F 0.9912(15) 0.4507(10) 0.5650(13) 0.145(7) Uani 0.25 1 d D U P G 2
F14 F 0.8633(19) 0.4941(9) 0.4810(10) 0.146(5) Uani 0.25 1 d D U P G 2
F15 F 0.837(2) 0.4036(7) 0.5063(12) 0.179(7) Uani 0.25 1 d D U P G 2
F16 F 0.8231(16) 0.4694(7) 0.5731(10) 0.141(5) Uani 0.25 1 d D U P G 2
O4 O 0.2153(13) 0.0727(7) 0.1499(11) 0.175(6) Uani 0.35 1 d . . P H 2
H4C H 0.162866 0.077632 0.114337 0.263 Uiso 0.35 1 d R U P H 2
H4D H 0.218053 0.039045 0.161349 0.263 Uiso 0.35 1 d R U P H 2
O3 O 0.314(2) 0.0516(13) 0.2327(16) 0.211(13) Uani 0.25 1 d . U P I 3
H3A H 0.354570 0.076507 0.255697 0.317 Uiso 0.25 1 d R U P I 3
H3B H 0.322777 0.053860 0.193630 0.317 Uiso 0.25 1 d R U P I 3
C36A C -0.151(2) 0.6174(10) 0.1589(11) 0.067(3) Uani 0.475(12) 1 d . U P A 1
C23A C -0.061(3) 0.615(2) 0.2140(18) 0.065(3) Uani 0.475(12) 1 d . U P A 1
C24A C -0.051(2) 0.6509(11) 0.2703(11) 0.071(3) Uani 0.475(12) 1 d . U P A 1
C35A C -0.169(2) 0.5838(7) 0.1021(14) 0.071(3) Uani 0.475(12) 1 d . U P A 1
H35A H -0.115770 0.558315 0.101755 0.085 Uiso 0.475(12) 1 calc R U P A 1
C29A C -0.1301(12) 0.6898(7) 0.2706(9) 0.074(2) Uani 0.475(12) 1 d . U P A 1
C31A C -0.2349(15) 0.6591(7) 0.1568(9) 0.074(3) Uani 0.475(12) 1 d . U P A 1
C25A C 0.0410(16) 0.6473(8) 0.3300(11) 0.084(3) Uani 0.475(12) 1 d . U P A 1
H25A H 0.094842 0.621857 0.331373 0.100 Uiso 0.475(12) 1 calc R U P A 1
C30A C -0.2193(15) 0.6932(7) 0.2137(9) 0.075(3) Uani 0.475(12) 1 d . U P A 1
H30A H -0.271401 0.719463 0.213305 0.090 Uiso 0.475(12) 1 calc R U P A 1
C34A C -0.2590(17) 0.5857(6) 0.0461(11) 0.078(3) Uani 0.475(12) 1 d . U P A 1
H34A H -0.266897 0.562280 0.009364 0.094 Uiso 0.475(12) 1 calc R U P A 1
C28A C -0.1233(14) 0.7260(7) 0.3260(9) 0.083(3) Uani 0.475(12) 1 d . U P A 1
H28A H -0.177441 0.751248 0.324866 0.100 Uiso 0.475(12) 1 calc R U P A 1
C27A C -0.0335(13) 0.7221(7) 0.3810(10) 0.096(3) Uani 0.475(12) 1 d . U P A 1
H27A H -0.025852 0.746353 0.416898 0.115 Uiso 0.475(12) 1 calc R U P A 1
C26A C 0.0502(14) 0.6815(6) 0.3855(10) 0.094(3) Uani 0.475(12) 1 d . U P A 1
H26A H 0.108318 0.678329 0.424419 0.113 Uiso 0.475(12) 1 calc R U P A 1
C33A C -0.3395(15) 0.6252(7) 0.0474(9) 0.079(3) Uani 0.475(12) 1 d . U P A 1
H33A H -0.402893 0.626551 0.011706 0.095 Uiso 0.475(12) 1 calc R U P A 1
C32A C -0.3244(14) 0.6616(6) 0.1009(9) 0.083(3) Uani 0.475(12) 1 d . U P A 1
H32A H -0.376226 0.688332 0.099150 0.099 Uiso 0.475(12) 1 calc R U P A 1
B2A B -0.0287(17) 0.4843(18) -0.0019(17) 0.099(8) Uani 0.25 1 d D U P J -1
F5A F 0.0720(18) 0.4870(11) 0.0433(14) 0.104(6) Uani 0.25 1 d D U P J -1
F7A F -0.016(5) 0.4314(16) -0.021(2) 0.092(7) Uani 0.25 1 d D U P J -1
F6A F -0.1306(19) 0.5028(10) -0.0081(13) 0.117(6) Uani 0.25 1 d D U P J -1
F8A F 0.013(2) 0.5167(11) -0.0428(19) 0.127(7) Uani 0.25 1 d D U P J -1
F4A F 0.4625(3) 0.2951(2) 0.3597(3) 0.1755(19) Uani 1 1 d . . . K 1
F2A F 0.5612(3) 0.24626(15) 0.4433(2) 0.1513(14) Uani 1 1 d . . . K 1
B1A B 0.5008(7) 0.2917(3) 0.4299(5) 0.110(3) Uani 1 1 d . . . K 1
F1A F 0.4179(3) 0.28878(15) 0.4542(2) 0.1547(16) Uani 1 1 d . . . K 1
F3A F 0.5564(4) 0.33751(19) 0.4484(3) 0.207(2) Uani 1 1 d . . . K 1
C3A C 0.6045(10) 0.1784(5) 0.2425(6) 0.140(4) Uani 0.710(13) 1 d D U P B 1
H3AA H 0.611886 0.141155 0.227842 0.168 Uiso 0.710(13) 1 calc R U P B 1
H3AB H 0.668383 0.187740 0.279053 0.168 Uiso 0.710(13) 1 calc R U P B 1
C2A C 0.5103(10) 0.1832(5) 0.2647(6) 0.151(5) Uani 0.710(13) 1 d D U P B 1
H2AA H 0.451585 0.200190 0.231213 0.227 Uiso 0.710(13) 1 d R U P B 1
H2AB H 0.531898 0.206046 0.304268 0.227 Uiso 0.710(13) 1 d R U P B 1
H2AC H 0.488050 0.147912 0.276596 0.227 Uiso 0.710(13) 1 d R U P B 1
O6 O 0.1548(14) -0.0445(10) 0.0416(9) 0.123(6) Uani 0.3 1 d D U P L 4
H6 H 0.101896 -0.036077 0.010201 0.185 Uiso 0.3 1 d R U P L 4
C7 C 0.155(2) -0.0100(12) 0.0970(13) 0.189(9) Uani 0.3 1 d D U P L 4
H7A H 0.125200 0.025419 0.081744 0.284 Uiso 0.3 1 d R U P L 4
H7B H 0.115217 -0.026826 0.123871 0.284 Uiso 0.3 1 d R U P L 4
H7C H 0.228958 -0.005708 0.123871 0.284 Uiso 0.3 1 d R U P L 4

loop_
_atom_site_aniso_label
_atom_site_aniso_U_11
_atom_site_aniso_U_22
_atom_site_aniso_U_33
_atom_site_aniso_U_23
_atom_site_aniso_U_13
_atom_site_aniso_U_12
Co1 0.0379(3) 0.0422(3) 0.0521(3) -0.0045(3) 0.0121(2) 0.0036(2)
N1 0.0408(18) 0.0431(18) 0.047(2) -0.0012(16) 0.0130(15) -0.0007(14)
N6 0.0310(17) 0.056(2) 0.052(2) -0.0004(16) 0.0101(16) -0.0013(15)
N2 0.0355(17) 0.0419(17) 0.0448(19) -0.0049(15) 0.0052(15) -0.0027(14)
N5 0.0431(19) 0.0500(19) 0.058(2) -0.0114(17) 0.0104(16) 0.0055(16)
N3 0.0449(19) 0.0451(19) 0.056(2) -0.0058(16) 0.0126(16) 0.0056(16)
N4 0.053(2) 0.049(2) 0.071(2) 0.0034(17) 0.0274(18) 0.0073(17)
C47 0.039(2) 0.041(2) 0.050(2) -0.0055(19) 0.0111(19) 0.0000(17)
C48 0.039(2) 0.045(2) 0.048(2) -0.0064(19) 0.0116(19) -0.0071(18)
C12 0.043(2) 0.042(2) 0.054(3) -0.0033(19) 0.015(2) -0.0039(18)
C16 0.039(2) 0.045(2) 0.051(2) -0.006(2) 0.0129(18) -0.0041(18)
C17 0.044(2) 0.041(2) 0.056(3) -0.002(2) 0.0175(19) 0.0008(19)
C11 0.043(2) 0.044(2) 0.048(2) -0.0045(18) 0.0117(19) -0.0006(19)
C46 0.041(2) 0.046(2) 0.065(3) -0.012(2) 0.014(2) 0.0026(19)
C42 0.044(2) 0.046(2) 0.049(3) -0.004(2) 0.007(2) 0.0003(19)
C45 0.037(2) 0.050(2) 0.062(3) -0.001(2) 0.008(2) 0.0043(19)
C62 0.038(3) 0.056(3) 0.096(4) -0.023(3) -0.002(3) 0.006(2)
C43 0.041(2) 0.043(2) 0.050(2) -0.0020(19) 0.0098(19) -0.0020(18)
C18 0.048(2) 0.051(2) 0.063(3) 0.003(2) 0.017(2) 0.003(2)
C44 0.040(2) 0.050(2) 0.062(3) -0.010(2) 0.003(2) 0.0006(19)
C49 0.046(2) 0.059(3) 0.062(3) -0.014(2) 0.019(2) -0.009(2)
C8 0.057(3) 0.050(2) 0.049(3) -0.004(2) 0.008(2) -0.012(2)
C19 0.060(3) 0.062(3) 0.061(3) 0.000(2) 0.022(2) -0.007(2)
C53 0.035(2) 0.074(3) 0.057(3) 0.003(2) 0.009(2) -0.004(2)
C13 0.049(3) 0.053(3) 0.070(3) 0.005(2) 0.028(2) 0.004(2)
C54 0.034(2) 0.053(3) 0.074(3) -0.013(2) 0.008(2) 0.004(2)
C67 0.039(2) 0.049(3) 0.080(3) -0.015(2) 0.004(2) -0.001(2)
C3 0.061(3) 0.043(2) 0.065(3) 0.003(2) 0.013(2) -0.002(2)
C41 0.049(2) 0.063(3) 0.056(3) -0.012(2) 0.004(2) 0.001(2)
C50 0.056(3) 0.077(3) 0.053(3) -0.013(2) 0.022(2) -0.024(2)
C2 0.056(3) 0.046(2) 0.064(3) -0.003(2) 0.009(2) 0.010(2)
C10 0.050(2) 0.051(2) 0.059(3) -0.004(2) 0.020(2) 0.001(2)
C15 0.056(3) 0.043(2) 0.072(3) 0.009(2) 0.026(2) 0.004(2)
C37 0.059(3) 0.064(3) 0.071(3) -0.023(2) 0.012(2) 0.008(2)
C61 0.035(2) 0.076(3) 0.109(4) -0.035(3) 0.010(3) 0.000(2)
C36B 0.056(4) 0.058(5) 0.103(6) 0.029(4) 0.043(5) 0.016(4)
C60 0.043(3) 0.078(3) 0.089(4) -0.023(3) 0.013(3) -0.005(2)
C55 0.038(2) 0.063(3) 0.080(3) -0.018(3) 0.010(2) -0.001(2)
C22 0.061(3) 0.072(3) 0.099(4) 0.015(3) 0.044(3) 0.019(2)
C52 0.046(3) 0.097(4) 0.051(3) -0.004(3) 0.006(2) -0.019(3)
C23B 0.062(5) 0.053(4) 0.098(6) 0.018(5) 0.045(4) 0.012(4)
C21 0.068(3) 0.071(3) 0.093(4) 0.010(3) 0.049(3) 0.004(3)
C24B 0.072(5) 0.055(3) 0.108(6) 0.014(5) 0.049(4) 0.013(4)
O1 0.152(4) 0.115(3) 0.146(4) -0.007(3) 0.056(3) 0.007(3)
C66 0.051(3) 0.059(3) 0.090(4) 0.004(3) 0.003(3) 0.005(2)
C65 0.075(4) 0.069(3) 0.099(4) 0.004(3) 0.003(3) -0.003(3)
C9 0.083(3) 0.070(3) 0.068(3) 0.005(2) 0.030(3) -0.011(3)
C38 0.078(3) 0.061(3) 0.074(3) -0.023(3) 0.018(3) 0.007(3)
C39 0.071(3) 0.059(3) 0.061(3) -0.019(2) 0.010(2) -0.012(2)
C35B 0.057(4) 0.066(6) 0.102(6) 0.031(5) 0.033(4) 0.014(5)
C63 0.052(3) 0.064(3) 0.116(5) -0.019(3) -0.002(3) 0.014(3)
C59 0.054(3) 0.110(4) 0.105(4) -0.030(3) 0.039(3) -0.015(3)
C20 0.086(4) 0.096(4) 0.085(4) 0.026(3) 0.042(3) 0.007(3)
C29B 0.070(5) 0.059(3) 0.109(6) 0.019(4) 0.051(4) 0.013(4)
C56 0.055(3) 0.078(3) 0.096(4) 0.000(3) 0.028(3) -0.007(3)
C64 0.067(4) 0.060(3) 0.112(5) -0.002(3) -0.017(3) 0.014(3)
C51 0.092(4) 0.121(4) 0.087(4) -0.062(3) 0.031(3) -0.040(3)
C31B 0.061(4) 0.062(5) 0.109(6) 0.028(4) 0.043(4) 0.017(4)
C58 0.083(4) 0.120(4) 0.112(4) 0.000(4) 0.042(3) -0.020(4)
C25B 0.083(6) 0.060(5) 0.113(7) 0.002(5) 0.045(5) 0.024(5)
C57 0.069(4) 0.099(4) 0.111(4) 0.006(3) 0.025(3) -0.013(3)
C30B 0.065(4) 0.061(4) 0.110(6) 0.023(5) 0.051(4) 0.017(4)
C40 0.091(4) 0.089(4) 0.078(4) -0.036(3) 0.002(3) -0.012(3)
C34B 0.062(4) 0.075(6) 0.108(6) 0.030(6) 0.023(4) 0.016(5)
C28B 0.085(6) 0.068(4) 0.117(7) 0.013(5) 0.054(5) 0.017(4)
C27B 0.089(6) 0.071(4) 0.118(7) 0.004(5) 0.045(5) 0.023(5)
C26B 0.094(6) 0.070(5) 0.120(7) -0.002(5) 0.039(5) 0.024(5)
C3B 0.169(10) 0.145(8) 0.145(9) 0.010(7) 0.040(7) 0.008(8)
C5 0.292(13) 0.225(11) 0.128(7) -0.022(7) 0.077(8) -0.070(10)
C4 0.149(7) 0.180(9) 0.230(11) -0.070(8) 0.091(8) 0.001(7)
F12 0.125(9) 0.086(11) 0.180(13) 0.008(10) 0.021(10) -0.013(9)
F11 0.110(10) 0.171(16) 0.167(13) -0.050(12) -0.040(9) 0.049(10)
F9 0.165(12) 0.095(11) 0.172(13) -0.051(10) 0.026(10) 0.038(11)
C2B 0.185(15) 0.189(15) 0.146(14) -0.011(13) 0.074(13) 0.021(13)
C33B 0.063(4) 0.082(6) 0.114(6) 0.031(5) 0.027(5) 0.012(6)
C32B 0.059(4) 0.073(6) 0.112(6) 0.018(5) 0.033(5) 0.021(5)
F10 0.175(10) 0.133(12) 0.198(13) -0.032(11) 0.048(11) 0.013(11)
B3 0.110(14) 0.112(14) 0.108(14) -0.010(10) 0.027(10) 0.015(10)
F5B 0.070(12) 0.088(12) 0.068(11) -0.026(10) -0.024(10) 0.028(12)
F7B 0.085(11) 0.077(10) 0.076(13) 0.022(7) 0.015(9) 0.017(8)
F6B 0.094(11) 0.134(14) 0.099(13) -0.013(9) 0.006(10) 0.043(10)
B2B 0.102(11) 0.099(11) 0.087(10) -0.004(8) 0.019(8) 0.001(8)
F8B 0.074(12) 0.104(14) 0.102(13) 0.003(10) -0.005(11) 0.005(12)
O5 0.122(9) 0.149(9) 0.184(11) 0.002(8) 0.086(8) 0.032(8)
C1 0.159(13) 0.179(14) 0.150(12) -0.052(10) 0.087(11) -0.021(11)
O2 0.173(10) 0.122(8) 0.199(10) -0.041(8) 0.118(9) 0.019(8)
C14 0.046(2) 0.047(2) 0.075(3) 0.002(2) 0.024(2) 0.005(2)
B4 0.090(8) 0.103(9) 0.093(10) -0.020(7) 0.038(7) 0.013(8)
F13 0.105(8) 0.176(17) 0.139(13) 0.018(10) 0.011(8) 0.060(9)
F14 0.160(10) 0.122(11) 0.133(10) 0.001(10) 0.007(8) 0.027(11)
F15 0.192(11) 0.118(11) 0.205(15) -0.046(10) 0.027(12) 0.001(10)
F16 0.155(10) 0.127(12) 0.169(11) -0.071(9) 0.092(9) 0.000(10)
O4 0.131(13) 0.151(14) 0.26(2) -0.033(15) 0.081(13) 0.024(12)
O3 0.22(2) 0.198(19) 0.211(19) -0.045(15) 0.057(16) 0.037(16)
C36A 0.056(4) 0.058(5) 0.101(6) 0.028(4) 0.045(4) 0.014(4)
C23A 0.060(5) 0.050(4) 0.102(7) 0.024(5) 0.050(5) 0.014(4)
C24A 0.070(5) 0.054(4) 0.106(6) 0.014(5) 0.052(5) 0.014(4)
C35A 0.053(4) 0.065(6) 0.103(6) 0.032(5) 0.035(4) 0.019(5)
C29A 0.073(5) 0.058(3) 0.111(6) 0.015(4) 0.057(4) 0.014(4)
C31A 0.062(4) 0.065(5) 0.108(6) 0.025(4) 0.046(4) 0.014(4)
C25A 0.086(6) 0.062(5) 0.113(7) 0.001(5) 0.044(5) 0.017(5)
C30A 0.067(5) 0.064(4) 0.111(6) 0.021(5) 0.053(5) 0.014(4)
C34A 0.059(4) 0.072(6) 0.106(6) 0.030(5) 0.029(4) 0.022(5)
C28A 0.081(6) 0.069(4) 0.113(7) 0.004(5) 0.048(5) 0.021(5)
C27A 0.098(7) 0.073(5) 0.122(7) -0.006(6) 0.042(5) 0.022(5)
C26A 0.099(6) 0.067(5) 0.121(7) -0.005(5) 0.038(5) 0.025(5)
C33A 0.059(4) 0.073(6) 0.111(6) 0.023(5) 0.032(5) 0.021(5)
C32A 0.066(4) 0.074(5) 0.115(6) 0.025(5) 0.038(5) 0.019(5)
B2A 0.102(11) 0.102(11) 0.088(10) -0.004(8) 0.020(8) -0.001(8)
F5A 0.089(12) 0.091(9) 0.106(12) 0.002(9) -0.011(9) 0.026(10)
F7A 0.076(9) 0.093(13) 0.094(16) -0.009(11) 0.005(13) 0.019(11)
F6A 0.087(10) 0.127(14) 0.113(14) -0.005(10) -0.008(10) 0.043(10)
F8A 0.105(14) 0.113(12) 0.134(15) 0.013(11) -0.008(13) 0.027(12)
F4A 0.167(4) 0.205(5) 0.180(4) 0.066(4) 0.091(3) 0.087(3)
F2A 0.132(3) 0.123(3) 0.208(4) 0.054(3) 0.064(3) 0.061(2)
B1A 0.105(6) 0.095(6) 0.157(8) 0.068(5) 0.081(6) 0.041(5)
F1A 0.133(3) 0.142(3) 0.234(4) 0.075(3) 0.122(3) 0.034(2)
F3A 0.233(5) 0.126(3) 0.336(7) -0.053(4) 0.198(5) -0.062(3)
C3A 0.162(9) 0.114(6) 0.127(8) 0.024(6) 0.015(7) 0.001(7)
C2A 0.176(10) 0.170(9) 0.137(8) 0.030(7) 0.091(7) 0.021(8)
O6 0.098(8) 0.131(10) 0.118(9) 0.002(8) -0.003(7) 0.015(8)
C7 0.152(14) 0.197(15) 0.196(15) 0.018(14) 0.017(13) 0.046(13)

loop_
_atom_type_symbol
_atom_type_description
_atom_type_scat_dispersion_real
_atom_type_scat_dispersion_imag
_atom_type_scat_source
C C 0.0033 0.0016 'International Tables Vol C Tables 4.2.6.8 and 6.1.1.4'
H H 0.0000 0.0000 'International Tables Vol C Tables 4.2.6.8 and 6.1.1.4'
B B 0.0013 0.0007 'International Tables Vol C Tables 4.2.6.8 and 6.1.1.4'
Co Co 0.3494 0.9721 'International Tables Vol C Tables 4.2.6.8 and 6.1.1.4'
F F 0.0171 0.0103 'International Tables Vol C Tables 4.2.6.8 and 6.1.1.4'
N N 0.0061 0.0033 'International Tables Vol C Tables 4.2.6.8 and 6.1.1.4'
O O 0.0106 0.0060 'International Tables Vol C Tables 4.2.6.8 and 6.1.1.4'

loop_
_geom_angle_atom_site_label_1
_geom_angle_atom_site_label_2
_geom_angle_atom_site_label_3
_geom_angle
_geom_angle_site_symmetry_1
_geom_angle_site_symmetry_3
_geom_angle_publ_flag
N1 Co1 N6 106.55(12) . . ?
N1 Co1 N5 96.36(12) . . ?
N1 Co1 N3 77.67(13) . . ?
N1 Co1 N4 77.82(13) . . ?
N6 Co1 N5 157.03(12) . . ?
N6 Co1 N3 93.12(12) . . ?
N6 Co1 N4 89.30(13) . . ?
N2 Co1 N1 173.81(12) . . ?
N2 Co1 N6 78.50(12) . . ?
N2 Co1 N5 78.53(12) . . ?
N2 Co1 N3 105.93(12) . . ?
N2 Co1 N4 98.91(12) . . ?
N5 Co1 N3 93.44(12) . . ?
N5 Co1 N4 93.93(13) . . ?
N3 Co1 N4 155.03(12) . . ?
C12 N1 Co1 119.7(2) . . ?
C16 N1 Co1 119.9(2) . . ?
C16 N1 C12 120.1(3) . . ?
C48 N6 Co1 114.7(2) . . ?
C53 N6 Co1 128.4(3) . . ?
C53 N6 C48 116.9(3) . . ?
C47 N2 Co1 119.8(2) . . ?
C47 N2 C43 120.0(3) . . ?
C43 N2 Co1 119.8(2) . . ?
C42 N5 Co1 114.1(2) . . ?
C37 N5 Co1 128.5(3) . . ?
C37 N5 C42 117.3(3) . . ?
C11 N3 Co1 114.2(2) . . ?
C2 N3 Co1 128.2(3) . . ?
C2 N3 C11 116.9(3) . . ?
C17 N4 Co1 114.3(2) . . ?
C22 N4 Co1 128.3(3) . . ?
C22 N4 C17 117.0(3) . . ?
N2 C47 C48 113.3(3) . . ?
N2 C47 C46 121.1(3) . . ?
C46 C47 C48 125.4(3) . . ?
N6 C48 C47 113.5(3) . . ?
N6 C48 C49 122.3(3) . . ?
C49 C48 C47 124.1(3) . . ?
N1 C12 C11 113.3(3) . . ?
N1 C12 C13 121.0(4) . . ?
C13 C12 C11 125.6(4) . . ?
N1 C16 C17 113.7(3) . . ?
N1 C16 C15 121.0(3) . . ?
C15 C16 C17 125.3(4) . . ?
N4 C17 C16 113.8(3) . . ?
N4 C17 C18 122.0(3) . . ?
C18 C17 C16 124.3(3) . . ?
N3 C11 C12 113.7(3) . . ?
N3 C11 C10 122.3(3) . . ?
C10 C11 C12 123.9(3) . . ?
C47 C46 H46 120.2 . . ?
C47 C46 C45 119.7(3) . . ?
C45 C46 H46 120.2 . . ?
N5 C42 C43 113.9(3) . . ?
N5 C42 C41 121.6(3) . . ?
C41 C42 C43 124.4(3) . . ?
C46 C45 C54 117.8(3) . . ?
C44 C45 C46 118.6(3) . . ?
C44 C45 C54 123.4(3) . . ?
C61 C62 C67 118.7(4) . . ?
C61 C62 C63 123.3(5) . . ?
C63 C62 C67 118.0(5) . . ?
N2 C43 C42 113.2(3) . . ?
N2 C43 C44 121.2(3) . . ?
C44 C43 C42 125.5(3) . . ?
C17 C18 H18 119.5 . . ?
C17 C18 C19 121.0(4) . . ?
C19 C18 H18 119.5 . . ?
C45 C44 C43 119.3(3) . . ?
C45 C44 H44 120.4 . . ?
C43 C44 H44 120.4 . . ?
C48 C49 H49 119.8 . . ?
C48 C49 C50 120.4(4) . . ?
C50 C49 H49 119.8 . . ?
C3 C8 C10 117.0(4) . . ?
C3 C8 C9 122.2(4) . . ?
C10 C8 C9 120.7(4) . . ?
C18 C19 C20 121.5(4) . . ?
C21 C19 C18 116.4(4) . . ?
C21 C19 C20 122.1(4) . . ?
N6 C53 H53 118.6 . . ?
N6 C53 C52 122.9(4) . . ?
C52 C53 H53 118.6 . . ?
C12 C13 C14 119.4(4) . . ?
C12 C13 H13 121(2) . . ?
C14 C13 H13 120(2) . . ?
C67 C54 C45 121.0(4) . . ?
C67 C54 C55 120.9(4) . . ?
C55 C54 C45 117.9(4) . . ?
C54 C67 C62 119.0(4) . . ?
C54 C67 C66 122.5(4) . . ?
C66 C67 C62 118.5(4) . . ?
C8 C3 H3 119.8 . . ?
C2 C3 C8 120.3(4) . . ?
C2 C3 H3 119.8 . . ?
C42 C41 H41 119.9 . . ?
C42 C41 C39 120.3(4) . . ?
C39 C41 H41 119.9 . . ?
C49 C50 C51 121.5(4) . . ?
C52 C50 C49 116.7(4) . . ?
C52 C50 C51 121.8(4) . . ?
N3 C2 C3 123.1(4) . . ?
N3 C2 H2 118.5 . . ?
C3 C2 H2 118.5 . . ?
C11 C10 C8 120.3(4) . . ?
C11 C10 H10 119.9 . . ?
C8 C10 H10 119.9 . . ?
C16 C15 C14 119.6(4) . . ?
C16 C15 H15 121(2) . . ?
C14 C15 H15 119(2) . . ?
N5 C37 H37 118.2 . . ?
N5 C37 C38 123.6(4) . . ?
C38 C37 H37 118.2 . . ?
C62 C61 H61 118.4 . . ?
C60 C61 C62 123.2(4) . . ?
C60 C61 H61 118.4 . . ?
C35B C36B C23B 123(2) . . ?
C31B C36B C23B 119(2) . . ?
C31B C36B C35B 118.0(15) . . ?
C61 C60 C55 118.2(5) . . ?
C61 C60 C59 122.9(5) . . ?
C59 C60 C55 118.9(5) . . ?
C54 C55 C60 119.9(4) . . ?
C54 C55 C56 122.9(4) . . ?
C56 C55 C60 117.1(5) . . ?
N4 C22 H22 118.3 . . ?
N4 C22 C21 123.3(4) . . ?
C21 C22 H22 118.3 . . ?
C53 C52 C50 120.8(4) . . ?
C53 C52 H52 119.6 . . ?
C50 C52 H52 119.6 . . ?
C36B C23B C14 119(3) . . ?
C24B C23B C36B 122(3) . . ?
C24B C23B C14 120(2) . . ?
C19 C21 C22 120.2(4) . . ?
C19 C21 H21 119.9 . . ?
C22 C21 H21 119.9 . . ?
C23B C24B C29B 118.8(18) . . ?
C23B C24B C25B 124(2) . . ?
C25B C24B C29B 117.4(16) . . ?
C4 O1 C3B 129.0(16) . . ?
C3A O1 C4 112.5(8) . . ?
C67 C66 H66 119.4 . . ?
C65 C66 C67 121.1(5) . . ?
C65 C66 H66 119.4 . . ?
C66 C65 H65 120.1 . . ?
C66 C65 C64 119.7(5) . . ?
C64 C65 H65 120.1 . . ?
C8 C9 H9A 109.5 . . ?
C8 C9 H9B 109.5 . . ?
C8 C9 H9C 109.5 . . ?
H9A C9 H9B 109.5 . . ?
H9A C9 H9C 109.5 . . ?
H9B C9 H9C 109.5 . . ?
C37 C38 H38 120.1 . . ?
C37 C38 C39 119.8(4) . . ?
C39 C38 H38 120.1 . . ?
C41 C39 C40 121.0(4) . . ?
C38 C39 C41 117.3(4) . . ?
C38 C39 C40 121.6(4) . . ?
C36B C35B H35B 119.1 . . ?
C34B C35B C36B 121.7(15) . . ?
C34B C35B H35B 119.1 . . ?
C62 C63 H63 119.1 . . ?
C64 C63 C62 121.8(5) . . ?
C64 C63 H63 119.1 . . ?
C60 C59 H59 119.1 . . ?
C58 C59 C60 121.9(5) . . ?
C58 C59 H59 119.1 . . ?
C19 C20 H20A 109.5 . . ?
C19 C20 H20B 109.5 . . ?
C19 C20 H20C 109.5 . . ?
H20A C20 H20B 109.5 . . ?
H20A C20 H20C 109.5 . . ?
H20B C20 H20C 109.5 . . ?
C30B C29B C24B 117.4(13) . . ?
C30B C29B C28B 124.9(14) . . ?
C28B C29B C24B 117.6(13) . . ?
C55 C56 H56 119.3 . . ?
C57 C56 C55 121.3(5) . . ?
C57 C56 H56 119.3 . . ?
C65 C64 H64 119.6 . . ?
C63 C64 C65 120.9(5) . . ?
C63 C64 H64 119.6 . . ?
C50 C51 H51A 109.5 . . ?
C50 C51 H51B 109.5 . . ?
C50 C51 H51C 109.5 . . ?
H51A C51 H51B 109.5 . . ?
H51A C51 H51C 109.5 . . ?
H51B C51 H51C 109.5 . . ?
C36B C31B C32B 120.9(12) . . ?
C30B C31B C36B 118.7(13) . . ?
C30B C31B C32B 120.4(14) . . ?
C59 C58 H58 120.6 . . ?
C59 C58 C57 118.8(6) . . ?
C57 C58 H58 120.6 . . ?
C24B C25B H25B 118.6 . . ?
C26B C25B C24B 122.8(14) . . ?
C26B C25B H25B 118.6 . . ?
C56 C57 C58 122.0(6) . . ?
C56 C57 H57 119.0 . . ?
C58 C57 H57 119.0 . . ?
C29B C30B H30B 117.9 . . ?
C31B C30B C29B 124.2(14) . . ?
C31B C30B H30B 117.9 . . ?
C39 C40 H40A 109.5 . . ?
C39 C40 H40B 109.5 . . ?
C39 C40 H40C 109.5 . . ?
H40A C40 H40B 109.5 . . ?
H40A C40 H40C 109.5 . . ?
H40B C40 H40C 109.5 . . ?
C35B C34B H34B 120.9 . . ?
C35B C34B C33B 118.2(13) . . ?
C33B C34B H34B 120.9 . . ?
C29B C28B H28B 119.9 . . ?
C27B C28B C29B 120.3(13) . . ?
C27B C28B H28B 119.9 . . ?
C28B C27B H27B 118.1 . . ?
C26B C27B C28B 123.8(15) . . ?
C26B C27B H27B 118.1 . . ?
C25B C26B H26B 121.0 . . ?
C27B C26B C25B 118.0(13) . . ?
C27B C26B H26B 121.0 . . ?
O1 C3B H3BA 100.5 . . ?
O1 C3B H3BB 100.6 . . ?
H3BA C3B H3BB 104.3 . . ?
C2B C3B O1 145(3) . . ?
C2B C3B H3BA 100.6 . . ?
C2B C3B H3BB 100.5 . . ?
H5A C5 H5B 109.5 . . ?
H5A C5 H5C 109.5 . . ?
H5B C5 H5C 109.5 . . ?
C4 C5 H5A 109.5 . . ?
C4 C5 H5B 109.5 . . ?
C4 C5 H5C 109.5 . . ?
O1 C4 H4A 109.8 . . ?
O1 C4 H4B 109.8 . . ?
C5 C4 O1 109.4(8) . . ?
C5 C4 H4A 109.8 . . ?
C5 C4 H4B 109.8 . . ?
H4A C4 H4B 108.2 . . ?
C3B C2B H2BA 109.5 . . ?
C3B C2B H2BB 109.5 . . ?
C3B C2B H2BC 109.5 . . ?
H2BA C2B H2BB 109.5 . . ?
H2BA C2B H2BC 109.5 . . ?
H2BB C2B H2BC 109.5 . . ?
C34B C33B H33B 118.3 . . ?
C32B C33B C34B 123.5(13) . . ?
C32B C33B H33B 118.3 . . ?
C31B C32B H32B 121.2 . . ?
C33B C32B C31B 117.5(13) . . ?
C33B C32B H32B 121.2 . . ?
F12 B3 F11 113.1(17) . . ?
F9 B3 F12 125.7(15) . . ?
F9 B3 F11 106.2(14) . . ?
F10 B3 F12 79.1(16) . . ?
F10 B3 F11 106.7(18) . . ?
F10 B3 F9 123.4(19) . . ?
F5B B2B F8B 139(4) . . ?
F7B B2B F5B 106(4) . . ?
F7B B2B F6B 103(4) . . ?
F7B B2B F8B 105(3) . . ?
F6B B2B F5B 87(3) . . ?
F6B B2B F8B 111(4) . . ?
C1 O5 H5 106.1 . . ?
O5 C1 H1A 109.5 . . ?
O5 C1 H1B 109.5 . . ?
O5 C1 H1C 109.5 . . ?
H1A C1 H1B 109.5 . . ?
H1A C1 H1C 109.5 . . ?
H1B C1 H1C 109.5 . . ?
H2A O2 H2B 109.4 . . ?
C13 C14 C23B 121.3(16) . . ?
C13 C14 C23A 118.4(17) . . ?
C15 C14 C13 118.9(4) . . ?
C15 C14 C23B 119.8(16) . . ?
C15 C14 C23A 122.4(18) . . ?
F13 B4 F14 109.5(14) . . ?
F15 B4 F13 113.7(16) . . ?
F15 B4 F14 113.1(15) . . ?
F15 B4 F16 103.2(14) . . ?
F16 B4 F13 111.5(16) . . ?
F16 B4 F14 105.3(15) . . ?
H4C O4 H4D 109.5 . . ?
H3A O3 H3B 104.5 . . ?
C23A C36A C35A 124(3) . . ?
C23A C36A C31A 120(2) . . ?
C35A C36A C31A 116.4(17) . . ?
C36A C23A C14 119(3) . . ?
C36A C23A C24A 120(3) . . ?
C24A C23A C14 122(2) . . ?
C23A C24A C25A 121(2) . . ?
C29A C24A C23A 122(2) . . ?
C29A C24A C25A 117.5(17) . . ?
C36A C35A H35A 117.6 . . ?
C34A C35A C36A 124.9(17) . . ?
C34A C35A H35A 117.6 . . ?
C24A C29A C28A 123.3(14) . . ?
C30A C29A C24A 118.0(15) . . ?
C30A C29A C28A 118.7(14) . . ?
C30A C31A C36A 117.3(15) . . ?
C32A C31A C36A 119.1(15) . . ?
C32A C31A C30A 123.6(18) . . ?
C24A C25A H25A 119.5 . . ?
C26A C25A C24A 121.0(15) . . ?
C26A C25A H25A 119.5 . . ?
C29A C30A C31A 123.4(16) . . ?
C29A C30A H30A 118.3 . . ?
C31A C30A H30A 118.3 . . ?
C35A C34A H34A 121.6 . . ?
C35A C34A C33A 116.8(15) . . ?
C33A C34A H34A 121.6 . . ?
C29A C28A H28A 121.4 . . ?
C27A C28A C29A 117.3(14) . . ?
C27A C28A H28A 121.4 . . ?
C28A C27A H27A 118.7 . . ?
C28A C27A C26A 122.6(14) . . ?
C26A C27A H27A 118.7 . . ?
C25A C26A C27A 118.3(13) . . ?
C25A C26A H26A 120.9 . . ?
C27A C26A H26A 120.9 . . ?
C34A C33A H33A 119.5 . . ?
C32A C33A C34A 121.0(15) . . ?
C32A C33A H33A 119.5 . . ?
C31A C32A C33A 121.8(15) . . ?
C31A C32A H32A 119.1 . . ?
C33A C32A H32A 119.1 . . ?
F5A B2A F7A 94(3) . . ?
F5A B2A F6A 139(3) . . ?
F5A B2A F8A 85(2) . . ?
F7A B2A F8A 105(3) . . ?
F6A B2A F7A 119(4) . . ?
F6A B2A F8A 107(3) . . ?
F2A B1A F4A 105.8(7) . . ?
F1A B1A F4A 108.7(7) . . ?
F1A B1A F2A 111.8(6) . . ?
F3A B1A F4A 104.4(6) . . ?
F3A B1A F2A 113.5(7) . . ?
F3A B1A F1A 112.0(7) . . ?
O1 C3A H3AA 110.4 . . ?
O1 C3A H3AB 110.4 . . ?
H3AA C3A H3AB 108.6 . . ?
C2A C3A O1 106.5(9) . . ?
C2A C3A H3AA 110.4 . . ?
C2A C3A H3AB 110.4 . . ?
C3A C2A H2AA 112.1 . . ?
C3A C2A H2AB 104.9 . . ?
C3A C2A H2AC 111.2 . . ?
H2AA C2A H2AB 109.5 . . ?
H2AA C2A H2AC 109.5 . . ?
H2AB C2A H2AC 109.5 . . ?
C7 O6 H6 107.2 . . ?
O6 C7 H7A 111.2 . . ?
O6 C7 H7B 110.0 . . ?
O6 C7 H7C 107.2 . . ?
H7A C7 H7B 109.5 . . ?
H7A C7 H7C 109.5 . . ?
H7B C7 H7C 109.5 . . ?

loop_
_geom_bond_atom_site_label_1
_geom_bond_atom_site_label_2
_geom_bond_distance
_geom_bond_site_symmetry_2
_geom_bond_publ_flag
Co1 N1 1.971(3) . ?
Co1 N6 2.081(3) . ?
Co1 N2 1.956(3) . ?
Co1 N5 2.095(3) . ?
Co1 N3 2.114(3) . ?
Co1 N4 2.127(3) . ?
N1 C12 1.350(4) . ?
N1 C16 1.349(4) . ?
N6 C48 1.358(4) . ?
N6 C53 1.336(4) . ?
N2 C47 1.343(4) . ?
N2 C43 1.346(4) . ?
N5 C42 1.361(4) . ?
N5 C37 1.335(5) . ?
N3 C11 1.353(4) . ?
N3 C2 1.352(5) . ?
N4 C17 1.353(4) . ?
N4 C22 1.340(5) . ?
C47 C48 1.480(5) . ?
C47 C46 1.384(5) . ?
C48 C49 1.377(5) . ?
C12 C11 1.484(5) . ?
C12 C13 1.382(5) . ?
C16 C17 1.483(5) . ?
C16 C15 1.380(5) . ?
C17 C18 1.374(5) . ?
C11 C10 1.380(5) . ?
C46 H46 0.9300 . ?
C46 C45 1.388(5) . ?
C42 C43 1.483(5) . ?
C42 C41 1.374(5) . ?
C45 C44 1.387(5) . ?
C45 C54 1.494(5) . ?
C62 C67 1.448(6) . ?
C62 C61 1.385(6) . ?
C62 C63 1.414(7) . ?
C43 C44 1.389(5) . ?
C18 H18 0.9300 . ?
C18 C19 1.390(5) . ?
C44 H44 0.9300 . ?
C49 H49 0.9300 . ?
C49 C50 1.382(5) . ?
C8 C3 1.376(5) . ?
C8 C10 1.391(5) . ?
C8 C9 1.504(5) . ?
C19 C21 1.376(6) . ?
C19 C20 1.510(6) . ?
C53 H53 0.9300 . ?
C53 C52 1.373(6) . ?
C13 C14 1.389(5) . ?
C13 H13 0.92(4) . ?
C54 C67 1.396(5) . ?
C54 C55 1.406(6) . ?
C67 C66 1.413(6) . ?
C3 H3 0.9300 . ?
C3 C2 1.372(5) . ?
C41 H41 0.9300 . ?
C41 C39 1.396(5) . ?
C50 C52 1.376(6) . ?
C50 C51 1.514(6) . ?
C2 H2 0.9300 . ?
C10 H10 0.9300 . ?
C15 C14 1.384(5) . ?
C15 H15 0.90(3) . ?
C37 H37 0.9300 . ?
C37 C38 1.369(5) . ?
C61 H61 0.9300 . ?
C61 C60 1.384(6) . ?
C36B C23B 1.44(3) . ?
C36B C35B 1.44(2) . ?
C36B C31B 1.41(3) . ?
C60 C55 1.435(6) . ?
C60 C59 1.428(7) . ?
C55 C56 1.423(6) . ?
C22 H22 0.9300 . ?
C22 C21 1.379(6) . ?
C52 H52 0.9300 . ?
C23B C24B 1.35(4) . ?
C23B C14 1.53(4) . ?
C21 H21 0.9300 . ?
C24B C29B 1.48(2) . ?
C24B C25B 1.39(2) . ?
O1 C3B 1.490(17) . ?
O1 C4 1.479(8) . ?
O1 C3A 1.465(9) . ?
C66 H66 0.9300 . ?
C66 C65 1.363(6) . ?
C65 H65 0.9300 . ?
C65 C64 1.427(7) . ?
C9 H9A 0.9600 . ?
C9 H9B 0.9600 . ?
C9 H9C 0.9600 . ?
C38 H38 0.9300 . ?
C38 C39 1.371(6) . ?
C39 C40 1.509(5) . ?
C35B H35B 0.9300 . ?
C35B C34B 1.37(2) . ?
C63 H63 0.9300 . ?
C63 C64 1.332(7) . ?
C59 H59 0.9300 . ?
C59 C58 1.348(7) . ?
C20 H20A 0.9600 . ?
C20 H20B 0.9600 . ?
C20 H20C 0.9600 . ?
C29B C30B 1.383(16) . ?
C29B C28B 1.392(19) . ?
C56 H56 0.9300 . ?
C56 C57 1.348(6) . ?
C64 H64 0.9300 . ?
C51 H51A 0.9600 . ?
C51 H51B 0.9600 . ?
C51 H51C 0.9600 . ?
C31B C30B 1.367(17) . ?
C31B C32B 1.439(19) . ?
C58 H58 0.9300 . ?
C58 C57 1.410(7) . ?
C25B H25B 0.9300 . ?
C25B C26B 1.38(2) . ?
C57 H57 0.9300 . ?
C30B H30B 0.9300 . ?
C40 H40A 0.9600 . ?
C40 H40B 0.9600 . ?
C40 H40C 0.9600 . ?
C34B H34B 0.9300 . ?
C34B C33B 1.413(18) . ?
C28B H28B 0.9300 . ?
C28B C27B 1.365(16) . ?
C27B H27B 0.9300 . ?
C27B C26B 1.353(18) . ?
C26B H26B 0.9300 . ?
C3B H3BA 0.9700 . ?
C3B H3BB 0.9700 . ?
C3B C2B 1.427(15) . ?
C5 H5A 0.9600 . ?
C5 H5B 0.9600 . ?
C5 H5C 0.9600 . ?
C5 C4 1.442(11) . ?
C4 H4A 0.9700 . ?
C4 H4B 0.9700 . ?
F12 B3 1.299(2) . ?
F11 B3 1.300(2) . ?
F9 B3 1.299(2) . ?
C2B H2BA 0.9600 . ?
C2B H2BB 0.9600 . ?
C2B H2BC 0.9600 . ?
C33B H33B 0.9300 . ?
C33B C32B 1.373(16) . ?
C32B H32B 0.9300 . ?
F10 B3 1.299(2) . ?
F5B B2B 1.379(15) . ?
F7B B2B 1.372(15) . ?
F6B B2B 1.379(16) . ?
B2B F8B 1.383(15) . ?
O5 H5 0.8200 . ?
O5 C1 1.399(2) . ?
C1 H1A 0.9600 . ?
C1 H1B 0.9600 . ?
C1 H1C 0.9600 . ?
O2 H2A 0.8501 . ?
O2 H2B 0.8500 . ?
C14 C23A 1.49(5) . ?
B4 F13 1.393(12) . ?
B4 F14 1.394(13) . ?
B4 F15 1.375(12) . ?
B4 F16 1.377(12) . ?
O4 H4C 0.8500 . ?
O4 H4D 0.8500 . ?
O3 H3A 0.8500 . ?
O3 H3B 0.8500 . ?
C36A C23A 1.38(4) . ?
C36A C35A 1.39(2) . ?
C36A C31A 1.48(3) . ?
C23A C24A 1.43(4) . ?
C24A C29A 1.40(3) . ?
C24A C25A 1.44(2) . ?
C35A H35A 0.9300 . ?
C35A C34A 1.38(2) . ?
C29A C30A 1.387(18) . ?
C29A C28A 1.43(2) . ?
C31A C30A 1.405(19) . ?
C31A C32A 1.38(2) . ?
C25A H25A 0.9300 . ?
C25A C26A 1.39(2) . ?
C30A H30A 0.9300 . ?
C34A H34A 0.9300 . ?
C34A C33A 1.43(2) . ?
C28A H28A 0.9300 . ?
C28A C27A 1.371(17) . ?
C27A H27A 0.9300 . ?
C27A C26A 1.453(19) . ?
C26A H26A 0.9300 . ?
C33A H33A 0.9300 . ?
C33A C32A 1.385(18) . ?
C32A H32A 0.9300 . ?
B2A F5A 1.367(16) . ?
B2A F7A 1.370(15) . ?
B2A F6A 1.370(15) . ?
B2A F8A 1.378(17) . ?
F4A B1A 1.391(9) . ?
F2A B1A 1.337(7) . ?
B1A F1A 1.322(7) . ?
B1A F3A 1.320(9) . ?
C3A H3AA 0.9700 . ?
C3A H3AB 0.9700 . ?
C3A C2A 1.435(13) . ?
C2A H2AA 0.9600 . ?
C2A H2AB 0.9600 . ?
C2A H2AC 0.9600 . ?
O6 H6 0.8200 . ?
O6 C7 1.418(10) . ?
C7 H7A 0.9600 . ?
C7 H7B 0.9600 . ?
C7 H7C 0.9600 . ?

loop_
_geom_torsion_atom_site_label_1
_geom_torsion_atom_site_label_2
_geom_torsion_atom_site_label_3
_geom_torsion_atom_site_label_4
_geom_torsion
_geom_torsion_site_symmetry_1
_geom_torsion_site_symmetry_2
_geom_torsion_site_symmetry_3
_geom_torsion_site_symmetry_4
_geom_torsion_publ_flag
Co1 N1 C12 C11 -5.8(4) . . . . ?
Co1 N1 C12 C13 172.7(3) . . . . ?
Co1 N1 C16 C17 6.5(4) . . . . ?
Co1 N1 C16 C15 -172.2(3) . . . . ?
Co1 N6 C48 C47 -5.0(4) . . . . ?
Co1 N6 C48 C49 177.4(3) . . . . ?
Co1 N6 C53 C52 -178.8(3) . . . . ?
Co1 N2 C47 C48 -4.3(4) . . . . ?
Co1 N2 C47 C46 170.2(3) . . . . ?
Co1 N2 C43 C42 7.1(4) . . . . ?
Co1 N2 C43 C44 -169.4(3) . . . . ?
Co1 N5 C42 C43 -0.6(4) . . . . ?
Co1 N5 C42 C41 179.3(3) . . . . ?
Co1 N5 C37 C38 -178.3(3) . . . . ?
Co1 N3 C11 C12 11.0(4) . . . . ?
Co1 N3 C11 C10 -167.1(3) . . . . ?
Co1 N3 C2 C3 166.5(3) . . . . ?
Co1 N4 C17 C16 6.5(4) . . . . ?
Co1 N4 C17 C18 -172.3(3) . . . . ?
Co1 N4 C22 C21 171.7(3) . . . . ?
N1 C12 C11 N3 -4.0(4) . . . . ?
N1 C12 C11 C10 174.1(3) . . . . ?
N1 C12 C13 C14 0.3(6) . . . . ?
N1 C16 C17 N4 -8.4(4) . . . . ?
N1 C16 C17 C18 170.4(3) . . . . ?
N1 C16 C15 C14 -1.1(6) . . . . ?
N6 C48 C49 C50 1.8(6) . . . . ?
N6 C53 C52 C50 0.9(6) . . . . ?
N2 C47 C48 N6 6.0(4) . . . . ?
N2 C47 C48 C49 -176.5(3) . . . . ?
N2 C47 C46 C45 -0.7(6) . . . . ?
N2 C43 C44 C45 -0.8(6) . . . . ?
N5 C42 C43 N2 -3.9(5) . . . . ?
N5 C42 C43 C44 172.4(4) . . . . ?
N5 C42 C41 C39 -0.8(6) . . . . ?
N5 C37 C38 C39 -1.1(7) . . . . ?
N3 C11 C10 C8 -0.9(6) . . . . ?
N4 C17 C18 C19 0.2(6) . . . . ?
N4 C22 C21 C19 -1.2(7) . . . . ?
C47 N2 C43 C42 179.6(3) . . . . ?
C47 N2 C43 C44 3.2(5) . . . . ?
C47 C48 C49 C50 -175.5(4) . . . . ?
C47 C46 C45 C44 3.0(6) . . . . ?
C47 C46 C45 C54 -172.7(4) . . . . ?
C48 N6 C53 C52 1.6(5) . . . . ?
C48 C47 C46 C45 173.0(3) . . . . ?
C48 C49 C50 C52 0.8(6) . . . . ?
C48 C49 C50 C51 -179.6(4) . . . . ?
C12 N1 C16 C17 179.9(3) . . . . ?
C12 N1 C16 C15 1.2(5) . . . . ?
C12 C11 C10 C8 -178.8(3) . . . . ?
C12 C13 C14 C15 -0.2(6) . . . . ?
C12 C13 C14 C23B 178.4(16) . . . . ?
C12 C13 C14 C23A -173.6(17) . . . . ?
C16 N1 C12 C11 -179.3(3) . . . . ?
C16 N1 C12 C13 -0.8(5) . . . . ?
C16 C17 C18 C19 -178.5(3) . . . . ?
C16 C15 C14 C13 0.6(6) . . . . ?
C16 C15 C14 C23B -178.0(15) . . . . ?
C16 C15 C14 C23A 173.7(17) . . . . ?
C17 N4 C22 C21 -0.5(6) . . . . ?
C17 C16 C15 C14 -179.6(4) . . . . ?
C17 C18 C19 C21 -1.8(6) . . . . ?
C17 C18 C19 C20 178.8(4) . . . . ?
C11 N3 C2 C3 -2.4(5) . . . . ?
C11 C12 C13 C14 178.6(4) . . . . ?
C46 C47 C48 N6 -168.2(3) . . . . ?
C46 C47 C48 C49 9.3(6) . . . . ?
C46 C45 C44 C43 -2.3(6) . . . . ?
C46 C45 C54 C67 -96.5(5) . . . . ?
C46 C45 C54 C55 78.8(5) . . . . ?
C42 N5 C37 C38 1.1(6) . . . . ?
C42 C43 C44 C45 -176.8(4) . . . . ?
C42 C41 C39 C38 0.8(6) . . . . ?
C42 C41 C39 C40 -178.2(4) . . . . ?
C45 C54 C67 C62 171.3(3) . . . . ?
C45 C54 C67 C66 -8.8(6) . . . . ?
C45 C54 C55 C60 -171.3(3) . . . . ?
C45 C54 C55 C56 8.9(6) . . . . ?
C62 C67 C66 C65 1.7(6) . . . . ?
C62 C61 C60 C55 -1.5(6) . . . . ?
C62 C61 C60 C59 177.8(4) . . . . ?
C62 C63 C64 C65 0.5(8) . . . . ?
C43 N2 C47 C48 -176.9(3) . . . . ?
C43 N2 C47 C46 -2.4(5) . . . . ?
C43 C42 C41 C39 179.1(4) . . . . ?
C18 C19 C21 C22 2.3(6) . . . . ?
C44 C45 C54 C67 87.9(5) . . . . ?
C44 C45 C54 C55 -96.7(5) . . . . ?
C49 C50 C52 C53 -2.1(6) . . . . ?
C8 C3 C2 N3 -1.1(6) . . . . ?
C53 N6 C48 C47 174.6(3) . . . . ?
C53 N6 C48 C49 -2.9(5) . . . . ?
C13 C12 C11 N3 177.6(4) . . . . ?
C13 C12 C11 C10 -4.3(6) . . . . ?
C13 C14 C23A C36A -106(3) . . . . ?
C13 C14 C23A C24A 71(3) . . . . ?
C54 C45 C44 C43 173.2(4) . . . . ?
C54 C67 C66 C65 -178.1(4) . . . . ?
C54 C55 C56 C57 179.7(4) . . . . ?
C67 C62 C61 C60 1.7(6) . . . . ?
C67 C62 C63 C64 -0.4(7) . . . . ?
C67 C54 C55 C60 4.0(6) . . . . ?
C67 C54 C55 C56 -175.7(4) . . . . ?
C67 C66 C65 C64 -1.7(7) . . . . ?
C3 C8 C10 C11 -2.5(5) . . . . ?
C41 C42 C43 N2 176.2(4) . . . . ?
C41 C42 C43 C44 -7.5(6) . . . . ?
C2 N3 C11 C12 -178.6(3) . . . . ?
C2 N3 C11 C10 3.3(5) . . . . ?
C10 C8 C3 C2 3.5(6) . . . . ?
C15 C16 C17 N4 170.3(4) . . . . ?
C15 C16 C17 C18 -11.0(6) . . . . ?
C15 C14 C23A C36A 81(3) . . . . ?
C15 C14 C23A C24A -102(3) . . . . ?
C37 N5 C42 C43 179.9(3) . . . . ?
C37 N5 C42 C41 -0.2(6) . . . . ?
C37 C38 C39 C41 0.1(7) . . . . ?
C37 C38 C39 C40 179.0(4) . . . . ?
C61 C62 C67 C54 1.0(6) . . . . ?
C61 C62 C67 C66 -178.8(4) . . . . ?
C61 C62 C63 C64 177.7(5) . . . . ?
C61 C60 C55 C54 -1.3(6) . . . . ?
C61 C60 C55 C56 178.5(4) . . . . ?
C61 C60 C59 C58 -178.0(5) . . . . ?
C36B C23B C24B C29B 0(4) . . . . ?
C36B C23B C24B C25B -179(2) . . . . ?
C36B C23B C14 C13 -102(3) . . . . ?
C36B C23B C14 C15 77(3) . . . . ?
C36B C35B C34B C33B 0(2) . . . . ?
C36B C31B C30B C29B -2.4(19) . . . . ?
C36B C31B C32B C33B 4(2) . . . . ?
C60 C55 C56 C57 -0.1(6) . . . . ?
C60 C59 C58 C57 -0.7(8) . . . . ?
C55 C54 C67 C62 -3.8(6) . . . . ?
C55 C54 C67 C66 176.0(4) . . . . ?
C55 C60 C59 C58 1.3(7) . . . . ?
C55 C56 C57 C58 0.8(8) . . . . ?
C22 N4 C17 C16 179.8(3) . . . . ?
C22 N4 C17 C18 1.0(6) . . . . ?
C23B C36B C35B C34B 177(2) . . . . ?
C23B C36B C31B C30B 3(3) . . . . ?
C23B C36B C31B C32B -179(2) . . . . ?
C23B C24B C29B C30B 1(3) . . . . ?
C23B C24B C29B C28B 178(2) . . . . ?
C23B C24B C25B C26B -179(2) . . . . ?
C24B C23B C14 C13 77(3) . . . . ?
C24B C23B C14 C15 -104(3) . . . . ?
C24B C29B C30B C31B 0.4(19) . . . . ?
C24B C29B C28B C27B -0.1(19) . . . . ?
C24B C25B C26B C27B 1(2) . . . . ?
C66 C65 C64 C63 0.6(7) . . . . ?
C9 C8 C3 C2 -174.3(4) . . . . ?
C9 C8 C10 C11 175.3(3) . . . . ?
C35B C36B C23B C24B -177(3) . . . . ?
C35B C36B C23B C14 2(4) . . . . ?
C35B C36B C31B C30B 178.4(15) . . . . ?
C35B C36B C31B C32B -4(2) . . . . ?
C35B C34B C33B C32B 1(2) . . . . ?
C63 C62 C67 C54 179.2(4) . . . . ?
C63 C62 C67 C66 -0.7(6) . . . . ?
C63 C62 C61 C60 -176.3(4) . . . . ?
C59 C60 C55 C54 179.3(4) . . . . ?
C59 C60 C55 C56 -0.9(6) . . . . ?
C59 C58 C57 C56 -0.4(8) . . . . ?
C20 C19 C21 C22 -178.4(4) . . . . ?
C29B C24B C25B C26B 3(2) . . . . ?
C29B C28B C27B C26B 4(2) . . . . ?
C51 C50 C52 C53 178.4(4) . . . . ?
C31B C36B C23B C24B -2(4) . . . . ?
C31B C36B C23B C14 177(2) . . . . ?
C31B C36B C35B C34B 2(3) . . . . ?
C25B C24B C29B C30B 179.7(14) . . . . ?
C25B C24B C29B C28B -3(2) . . . . ?
C30B C29B C28B C27B 177.0(12) . . . . ?
C30B C31B C32B C33B -178.1(12) . . . . ?
C34B C33B C32B C31B -2.5(19) . . . . ?
C28B C29B C30B C31B -176.7(13) . . . . ?
C28B C27B C26B C25B -4(2) . . . . ?
C3B O1 C4 C5 156(2) . . . . ?
C4 O1 C3B C2B -134(5) . . . . ?
C4 O1 C3A C2A -178.5(8) . . . . ?
C32B C31B C30B C29B 179.7(13) . . . . ?
C14 C23B C24B C29B -179(2) . . . . ?
C14 C23B C24B C25B 2(4) . . . . ?
C14 C23A C24A C29A -179(3) . . . . ?
C14 C23A C24A C25A -1(4) . . . . ?
C36A C23A C24A C29A -1(4) . . . . ?
C36A C23A C24A C25A 177(3) . . . . ?
C36A C35A C34A C33A 0(3) . . . . ?
C36A C31A C30A C29A 1(2) . . . . ?
C36A C31A C32A C33A 1(2) . . . . ?
C23A C36A C35A C34A -180(3) . . . . ?
C23A C36A C31A C30A -3(3) . . . . ?
C23A C36A C31A C32A 179(2) . . . . ?
C23A C24A C29A C30A -1(3) . . . . ?
C23A C24A C29A C28A 179(2) . . . . ?
C23A C24A C25A C26A -179(2) . . . . ?
C24A C29A C30A C31A 1(2) . . . . ?
C24A C29A C28A C27A 0(2) . . . . ?
C24A C25A C26A C27A -2(2) . . . . ?
C35A C36A C23A C14 -2(4) . . . . ?
C35A C36A C23A C24A -180(3) . . . . ?
C35A C36A C31A C30A 179.7(16) . . . . ?
C35A C36A C31A C32A 2(2) . . . . ?
C35A C34A C33A C32A 3(2) . . . . ?
C29A C24A C25A C26A 0(3) . . . . ?
C29A C28A C27A C26A -3(2) . . . . ?
C31A C36A C23A C14 -179(3) . . . . ?
C31A C36A C23A C24A 3(4) . . . . ?
C31A C36A C35A C34A -3(3) . . . . ?
C25A C24A C29A C30A -179.4(15) . . . . ?
C25A C24A C29A C28A 1(3) . . . . ?
C30A C29A C28A C27A -179.1(13) . . . . ?
C30A C31A C32A C33A -176.4(14) . . . . ?
C34A C33A C32A C31A -4(2) . . . . ?
C28A C29A C30A C31A -179.1(14) . . . . ?
C28A C27A C26A C25A 4(2) . . . . ?
C32A C31A C30A C29A 178.4(14) . . . . ?
C3A O1 C4 C5 -171.6(8) . . . . ?
